data_2012820
loop_
_publ_author_name
'P\'erez, Jos\'e'
'Garc\'ia, Luis'
'Serrano, Jose Luis'
'P\'erez, Eduardo'
'S\'anchez, Gregorio'
'Vives, Jorge'

_publ_section_title
;Bis(tetra-<i>n</i>-butylammonium) di-\m-chloro-bis[(tetramethyl
 buta-1,3-diene-1,2,3,4-tetracarboxylato-\k^2^<i>C</i>^1^,<i>C</i>^4^)palladium]
;
_journal_issue 7
_journal_name_full 'Acta Crystallographica Section C'
_journal_page_first m404
_journal_page_last m406
_journal_paper_doi 10.1107/S0108270102009642
_journal_volume 58
_journal_year 2002
_chemical_formula_iupac '(C16 H36 N)2 [Pd2 (C12 H12 O8)2 Cl2]'
_chemical_formula_moiety '2C16 H36 N 1+ , C24 H24 Cl2 O16 Pd2 2-'
_chemical_formula_sum 'C56 H96 Cl2 N2 O16 Pd2'
_chemical_formula_weight 1337.05
_chemical_name_systematic
;
Bis(tetra-n-butylammonium) di-\m-chloro-bis[(tetramethyl
buta-1,3-diene-1,2,3,4-tetracarboxylato-\k^2^C^1^,C^4^)palladium(0)]
;
_space_group_IT_number 2
_symmetry_cell_setting triclinic
_symmetry_space_group_name_Hall '-P 1'
_symmetry_space_group_name_H-M 'P -1'
_atom_sites_solution_hydrogens geom
_atom_sites_solution_primary Patterson
_atom_sites_solution_secondary difmap
_audit_conform_dict_name cif_core.dic
_audit_conform_dict_version 2.1beta3
_cell_angle_alpha 95.929(5)
_cell_angle_beta 106.777(5)
_cell_angle_gamma 104.100(5)
_cell_formula_units_Z 1
_cell_length_a 9.5024(6)
_cell_length_b 12.6678(7)
_cell_length_c 14.6370(10)
_cell_measurement_reflns_used 61
_cell_measurement_temperature 173(2)
_cell_measurement_theta_max 24.70
_cell_measurement_theta_min 9.75
_cell_volume 1607.25(19)
_computing_cell_refinement XSCANS
_computing_data_collection 'XSCANS (Siemens, 1994)'
_computing_data_reduction XSCANS
_computing_molecular_graphics 'ORTEP-3 (Farrugia, 1997)'
_computing_structure_refinement 'SHELXL97 (Sheldrick, 1997)'
_computing_structure_solution 'SHELXS97 (Sheldrick, 1997)'
_diffrn_ambient_temperature 173(2)
_diffrn_measured_fraction_theta_full 0.998
_diffrn_measured_fraction_theta_max 0.997
_diffrn_measurement_device_type 'Siemens P4 four-circle'
_diffrn_measurement_method \w
_diffrn_radiation_monochromator graphite
_diffrn_radiation_type MoK\a
_diffrn_radiation_wavelength 0.71073
_diffrn_reflns_av_R_equivalents 0.020
_diffrn_reflns_av_sigmaI/netI 0.026
_diffrn_reflns_limit_h_max 11
_diffrn_reflns_limit_h_min -10
_diffrn_reflns_limit_k_max 14
_diffrn_reflns_limit_k_min -14
_diffrn_reflns_limit_l_max 17
_diffrn_reflns_limit_l_min -17
_diffrn_reflns_number 11249
_diffrn_reflns_theta_full 25
_diffrn_reflns_theta_max 25
_diffrn_reflns_theta_min 3.09
_diffrn_standards_decay_% 4.3
_diffrn_standards_interval_count 247
_diffrn_standards_number 3
_exptl_absorpt_coefficient_mu 0.705
_exptl_absorpt_correction_T_max 0.821
_exptl_absorpt_correction_T_min 0.787
_exptl_absorpt_correction_type '\y scan'
_exptl_absorpt_process_details '(North et al., 1968)'
_exptl_crystal_colour yellow
_exptl_crystal_density_diffrn 1.381
_exptl_crystal_density_method 'not measured'
_exptl_crystal_description block
_exptl_crystal_F_000 700
_exptl_crystal_size_max 0.40
_exptl_crystal_size_mid 0.35
_exptl_crystal_size_min 0.28
_refine_diff_density_max 0.36
_refine_diff_density_min -0.30
_refine_ls_extinction_method none
_refine_ls_goodness_of_fit_ref 1.031
_refine_ls_hydrogen_treatment constr
_refine_ls_matrix_type full
_refine_ls_number_parameters 352
_refine_ls_number_reflns 5644
_refine_ls_number_restraints 0
_refine_ls_restrained_S_all 1.031
_refine_ls_R_factor_all 0.026
_refine_ls_R_factor_gt 0.022
_refine_ls_shift/su_max 0.001
_refine_ls_shift/su_mean 0.000
_refine_ls_structure_factor_coef Fsqd
_refine_ls_weighting_details 'w = 1/[\s^2^(Fo^2^)+(0.0286P)^2^+0.2945P] where P=(Fo^2^+2Fc^2^)/3'
_refine_ls_weighting_scheme calc
_refine_ls_wR_factor_gt 0.054
_refine_ls_wR_factor_ref 0.055
_reflns_number_gt 5057
_reflns_number_total 5644
_reflns_threshold_expression I>2\s(I)
_cod_data_source_file ln1139.cif
_cod_data_source_block I
_cod_database_code 2012820
_cod_database_fobs_code 2012820

loop_
_symmetry_equiv_pos_as_xyz
'x, y, z'
'-x, -y, -z'

loop_
_atom_site_label
_atom_site_fract_x
_atom_site_fract_y
_atom_site_fract_z
_atom_site_U_iso_or_equiv
_atom_site_adp_type
_atom_site_calc_flag
_atom_site_refinement_flags
_atom_site_occupancy
_atom_site_disorder_assembly
_atom_site_disorder_group
_atom_site_type_symbol
Pd1 0.341355(17) 0.409571(12) 0.407262(10) 0.02387(6) Uani d . 1 . . Pd
Cl1 0.47927(6) 0.40997(4) 0.57353(3) 0.03337(12) Uani d . 1 . . Cl
C4 0.2249(2) 0.39908(16) 0.26774(13) 0.0262(4) Uani d . 1 . . C
C1 0.1965(2) 0.25730(16) 0.37886(13) 0.0263(4) Uani d . 1 . . C
O4 -0.04187(16) 0.03752(12) 0.28919(11) 0.0382(3) Uani d . 1 . . O
O2 0.28426(16) 0.11963(12) 0.46152(10) 0.0334(3) Uani d . 1 . . O
O7 0.38614(17) 0.49555(12) 0.19327(10) 0.0370(3) Uani d . 1 . . O
O6 -0.13533(17) 0.23134(15) 0.10813(12) 0.0516(4) Uani d . 1 . . O
O3 0.03675(18) 0.06776(12) 0.16151(10) 0.0424(4) Uani d . 1 . . O
O8 0.20414(19) 0.56965(13) 0.21534(11) 0.0466(4) Uani d . 1 . . O
O5 0.04985(17) 0.34095(13) 0.06528(10) 0.0401(4) Uani d . 1 . . O
N1 0.35422(17) 0.77880(13) 0.66800(11) 0.0268(3) Uani d . 1 . . N
O1 0.13103(18) 0.20452(14) 0.51231(11) 0.0444(4) Uani d . 1 . . O
C15 0.6339(2) 0.75879(19) 0.91192(15) 0.0359(5) Uani d . 1 . . C
H15A 0.7029 0.73 0.8834 0.043 Uiso calc R 1 . . H
H15B 0.6779 0.8402 0.9319 0.043 Uiso calc R 1 . . H
C8 0.2641(2) 0.49638(17) 0.22220(13) 0.0313(5) Uani d . 1 . . C
C13 0.4952(2) 0.76333(17) 0.74026(14) 0.0288(4) Uani d . 1 . . C
H13A 0.5797 0.8329 0.7561 0.035 Uiso calc R 1 . . H
H13B 0.5269 0.7046 0.7083 0.035 Uiso calc R 1 . . H
C2 0.1042(2) 0.21948(17) 0.28586(13) 0.0274(4) Uani d . 1 . . C
C25 0.3234(2) 0.88474(17) 0.70531(15) 0.0336(5) Uani d . 1 . . C
H25A 0.2219 0.8865 0.6633 0.04 Uiso calc R 1 . . H
H25B 0.3177 0.8823 0.7716 0.04 Uiso calc R 1 . . H
C17 0.2130(2) 0.68430(16) 0.65572(15) 0.0308(4) Uani d . 1 . . C
H17A 0.1228 0.6991 0.6108 0.037 Uiso calc R 1 . . H
H17B 0.1965 0.6831 0.7194 0.037 Uiso calc R 1 . . H
C5 0.2101(2) 0.18497(16) 0.45257(14) 0.0275(4) Uani d . 1 . . C
C6 0.0226(2) 0.10055(17) 0.24800(14) 0.0303(4) Uani d . 1 . . C
C14 0.4768(2) 0.73279(17) 0.83506(14) 0.0315(4) Uani d . 1 . . C
H14A 0.4144 0.7753 0.8575 0.038 Uiso calc R 1 . . H
H14B 0.4228 0.6529 0.8244 0.038 Uiso calc R 1 . . H
C21 0.3865(2) 0.78435(18) 0.57259(14) 0.0314(4) Uani d . 1 . . C
H21A 0.4018 0.713 0.5497 0.038 Uiso calc R 1 . . H
H21B 0.4839 0.8429 0.585 0.038 Uiso calc R 1 . . H
C3 0.1154(2) 0.30316(16) 0.22352(13) 0.0269(4) Uani d . 1 . . C
C18 0.2208(3) 0.57063(18) 0.61710(18) 0.0426(5) Uani d . 1 . . C
H18A 0.3221 0.5617 0.6517 0.051 Uiso calc R 1 . . H
H18B 0.2091 0.5638 0.5471 0.051 Uiso calc R 1 . . H
C16 0.6269(3) 0.7086(2) 1.00071(16) 0.0484(6) Uani d . 1 . . C
H16A 0.7303 0.7278 1.0481 0.073 Uiso calc R 1 . . H
H16B 0.5859 0.6278 0.9816 0.073 Uiso calc R 1 . . H
H16C 0.56 0.7377 1.0299 0.073 Uiso calc R 1 . . H
C22 0.2624(2) 0.80773(18) 0.49135(15) 0.0339(5) Uani d . 1 . . C
H22A 0.1647 0.7486 0.476 0.041 Uiso calc R 1 . . H
H22B 0.2457 0.8791 0.5125 0.041 Uiso calc R 1 . . H
C28 0.5450(4) 1.0611(3) 0.8907(2) 0.0803(10) Uani d . 1 . . C
H28A 0.5543 1.1213 0.9418 0.12 Uiso calc R 1 . . H
H28B 0.6475 1.0574 0.8925 0.12 Uiso calc R 1 . . H
H28C 0.4873 0.9907 0.9014 0.12 Uiso calc R 1 . . H
C7 -0.0037(2) 0.28567(18) 0.12742(14) 0.0331(5) Uani d . 1 . . C
C10 -0.0446(3) -0.0460(2) 0.11606(18) 0.0578(7) Uani d . 1 . . C
H10A -0.0273 -0.0621 0.0539 0.087 Uiso calc R 1 . . H
H10B -0.1546 -0.0581 0.1047 0.087 Uiso calc R 1 . . H
H10C -0.0072 -0.095 0.1586 0.087 Uiso calc R 1 . . H
C24 0.1999(3) 0.8415(2) 0.31834(16) 0.0420(5) Uani d . 1 . . C
H24A 0.2382 0.8432 0.263 0.063 Uiso calc R 1 . . H
H24B 0.1891 0.9145 0.3387 0.063 Uiso calc R 1 . . H
H24C 0.0998 0.7857 0.2993 0.063 Uiso calc R 1 . . H
C23 0.3119(3) 0.8125(2) 0.40169(16) 0.0487(6) Uani d . 1 . . C
H23A 0.4132 0.8682 0.4193 0.058 Uiso calc R 1 . . H
H23B 0.3241 0.7396 0.3799 0.058 Uiso calc R 1 . . H
C26 0.4422(3) 0.99147(18) 0.70878(18) 0.0449(6) Uani d . 1 . . C
H26A 0.4106 1.0176 0.6466 0.054 Uiso calc R 1 . . H
H26B 0.5421 0.9765 0.7164 0.054 Uiso calc R 1 . . H
C12 0.4497(3) 0.5932(2) 0.1603(2) 0.0619(8) Uani d . 1 . . C
H12A 0.5374 0.5847 0.1409 0.093 Uiso calc R 1 . . H
H12B 0.4839 0.6576 0.2129 0.093 Uiso calc R 1 . . H
H12C 0.3715 0.6041 0.1046 0.093 Uiso calc R 1 . . H
C27 0.4613(3) 1.08237(19) 0.79257(18) 0.0523(6) Uani d . 1 . . C
H27A 0.5189 1.1543 0.7828 0.063 Uiso calc R 1 . . H
H27B 0.3587 1.0876 0.7918 0.063 Uiso calc R 1 . . H
C11 -0.0626(3) 0.3390(2) -0.02681(17) 0.0588(7) Uani d . 1 . . C
H11A -0.0115 0.3816 -0.0663 0.088 Uiso calc R 1 . . H
H11B -0.1405 0.3718 -0.0149 0.088 Uiso calc R 1 . . H
H11C -0.1118 0.2622 -0.0614 0.088 Uiso calc R 1 . . H
C9 0.1492(3) 0.1469(3) 0.59282(19) 0.0667(9) Uani d . 1 . . C
H9A 0.0881 0.1661 0.6322 0.1 Uiso calc R 1 . . H
H9B 0.2576 0.1686 0.6328 0.1 Uiso calc R 1 . . H
H9C 0.1142 0.0668 0.5683 0.1 Uiso calc R 1 . . H
C20 0.1277(3) 0.4606(2) 0.7351(2) 0.0731(9) Uani d . 1 . . C
H20A 0.0423 0.4019 0.7395 0.11 Uiso calc R 1 . . H
H20B 0.1403 0.5291 0.7784 0.11 Uiso calc R 1 . . H
H20C 0.2222 0.4383 0.7545 0.11 Uiso calc R 1 . . H
C19 0.0938(3) 0.4798(2) 0.6315(2) 0.0607(8) Uani d . 1 . . C
H19A -0.0033 0.5002 0.6119 0.073 Uiso calc R 1 . . H
H19B 0.079 0.4097 0.5882 0.073 Uiso calc R 1 . . H

loop_
_atom_site_aniso_label
_atom_site_aniso_U_11
_atom_site_aniso_U_22
_atom_site_aniso_U_33
_atom_site_aniso_U_12
_atom_site_aniso_U_13
_atom_site_aniso_U_23
Pd1 0.02789(9) 0.02605(9) 0.01788(8) 0.01227(6) 0.00402(6) 0.00403(5)
Cl1 0.0420(3) 0.0286(3) 0.0225(2) 0.0111(2) 0.0001(2) 0.00252(19)
C4 0.0269(10) 0.0319(11) 0.0224(9) 0.0143(9) 0.0066(8) 0.0063(8)
C1 0.0249(10) 0.0340(11) 0.0258(10) 0.0141(8) 0.0112(8) 0.0077(8)
O4 0.0283(7) 0.0413(9) 0.0444(9) 0.0034(7) 0.0138(7) 0.0157(7)
O2 0.0314(7) 0.0350(8) 0.0388(8) 0.0140(6) 0.0123(6) 0.0149(6)
O7 0.0413(8) 0.0318(8) 0.0380(8) 0.0070(7) 0.0126(7) 0.0157(6)
O6 0.0281(9) 0.0695(12) 0.0425(9) 0.0031(8) -0.0014(7) 0.0103(8)
O3 0.0535(10) 0.0333(8) 0.0323(8) -0.0012(7) 0.0153(7) 0.0006(6)
O8 0.0584(10) 0.0403(9) 0.0440(9) 0.0279(8) 0.0067(8) 0.0160(7)
O5 0.0401(8) 0.0496(9) 0.0233(7) 0.0110(7) -0.0017(6) 0.0140(7)
N1 0.0249(8) 0.0283(9) 0.0293(8) 0.0091(7) 0.0113(7) 0.0027(7)
O1 0.0516(9) 0.0676(11) 0.0381(8) 0.0346(9) 0.0292(8) 0.0292(8)
C15 0.0360(11) 0.0387(12) 0.0294(11) 0.0070(10) 0.0087(9) 0.0060(9)
C8 0.0365(11) 0.0299(11) 0.0197(9) 0.0099(9) -0.0024(8) 0.0033(8)
C13 0.0234(10) 0.0327(11) 0.0286(10) 0.0061(8) 0.0081(8) 0.0036(8)
C2 0.0231(9) 0.0364(11) 0.0264(10) 0.0112(8) 0.0102(8) 0.0093(8)
C25 0.0423(12) 0.0293(11) 0.0364(11) 0.0156(9) 0.0197(10) 0.0047(9)
C17 0.0219(10) 0.0325(11) 0.0365(11) 0.0059(8) 0.0092(8) 0.0055(9)
C5 0.0221(9) 0.0325(11) 0.0271(10) 0.0053(8) 0.0081(8) 0.0078(8)
C6 0.0188(9) 0.0387(12) 0.0313(10) 0.0075(9) 0.0041(8) 0.0106(9)
C14 0.0319(11) 0.0318(11) 0.0322(11) 0.0074(9) 0.0142(9) 0.0059(9)
C21 0.0307(11) 0.0387(12) 0.0285(10) 0.0125(9) 0.0137(9) 0.0048(9)
C3 0.0252(10) 0.0345(11) 0.0225(9) 0.0125(9) 0.0063(8) 0.0068(8)
C18 0.0383(12) 0.0318(12) 0.0486(13) 0.0065(10) 0.0072(10) -0.0034(10)
C16 0.0615(16) 0.0496(15) 0.0338(12) 0.0164(12) 0.0132(11) 0.0116(11)
C22 0.0299(11) 0.0393(12) 0.0323(11) 0.0112(9) 0.0089(9) 0.0059(9)
C28 0.110(3) 0.0524(18) 0.0557(18) 0.0230(18) -0.0012(18) -0.0088(14)
C7 0.0327(12) 0.0371(12) 0.0273(10) 0.0137(10) 0.0035(9) 0.0052(9)
C10 0.0768(19) 0.0382(14) 0.0392(13) -0.0024(13) 0.0084(13) -0.0002(11)
C24 0.0437(13) 0.0473(13) 0.0333(12) 0.0140(11) 0.0089(10) 0.0080(10)
C23 0.0493(14) 0.0732(18) 0.0339(12) 0.0307(13) 0.0158(11) 0.0160(12)
C26 0.0575(15) 0.0298(12) 0.0492(14) 0.0086(11) 0.0239(12) 0.0058(10)
C12 0.0603(17) 0.0532(16) 0.0726(18) 0.0067(13) 0.0202(14) 0.0411(15)
C27 0.0684(17) 0.0298(12) 0.0530(15) 0.0131(12) 0.0143(13) 0.0010(11)
C11 0.0643(17) 0.0678(18) 0.0306(12) 0.0222(14) -0.0106(12) 0.0173(12)
C9 0.078(2) 0.108(2) 0.0519(16) 0.0525(19) 0.0427(15) 0.0542(17)
C20 0.0536(17) 0.0507(17) 0.106(3) 0.0001(14) 0.0194(17) 0.0307(17)
C19 0.0403(14) 0.0339(14) 0.088(2) -0.0007(11) 0.0033(14) 0.0014(13)

loop_
_atom_type_symbol
_atom_type_description
_atom_type_scat_dispersion_real
_atom_type_scat_dispersion_imag
_atom_type_scat_source
C C 0.0033 0.0016 'International Tables Vol C Tables 4.2.6.8 and 6.1.1.4'
H H 0 0 'International Tables Vol C Tables 4.2.6.8 and 6.1.1.4'
Cl Cl 0.1484 0.1585 'International Tables Vol C Tables 4.2.6.8 and 6.1.1.4'
N N 0.0061 0.0033 'International Tables Vol C Tables 4.2.6.8 and 6.1.1.4'
O O 0.0106 0.006 'International Tables Vol C Tables 4.2.6.8 and 6.1.1.4'
Pd Pd -0.9988 1.0072 'International Tables Vol C Tables 4.2.6.8 and 6.1.1.4'

loop_
_geom_angle_atom_site_label_1
_geom_angle_atom_site_label_2
_geom_angle_atom_site_label_3
_geom_angle_site_symmetry_1
_geom_angle_site_symmetry_3
_geom_angle
_geom_angle_publ_flag
Cl1 Pd1 Cl1 . 2_666 86.875(19) y
C1 Pd1 C4 . . 79.79(8) y
C1 Pd1 Cl1 . . 97.15(6) y
C1 Pd1 Cl1 . 2_666 174.38(5) y
C4 Pd1 Cl1 . . 176.44(6) y
C4 Pd1 Cl1 . 2_666 96.06(6) y
Pd1 Pd1 N1 2_666 2_666 89.91(2) ?
Pd1 Pd1 N1 2_666 2_566 137.035(16) ?
Pd1 Cl1 Pd1 . 2_666 93.125(19) ?
C3 C4 C8 . . 125.72(17) ?
C3 C4 Pd1 . . 116.27(14) ?
C8 C4 Pd1 . . 118.01(14) ?
C2 C1 C5 . . 122.46(18) ?
C2 C1 Pd1 . . 116.07(14) ?
C5 C1 Pd1 . . 120.68(13) ?
C8 O7 C12 . . 115.57(18) ?
C6 O3 C10 . . 115.40(17) ?
C7 O5 C11 . . 116.28(18) ?
C17 N1 C13 . . 110.88(15) ?
C17 N1 C21 . . 111.09(15) ?
C13 N1 C21 . . 107.10(14) ?
C17 N1 C25 . . 106.87(14) ?
C13 N1 C25 . . 109.91(15) ?
C21 N1 C25 . . 111.03(15) ?
C5 O1 C9 . . 115.14(17) ?
C16 C15 C14 . . 112.44(19) ?
C16 C15 H15A . . 109.1 ?
C14 C15 H15A . . 109.1 ?
C16 C15 H15B . . 109.1 ?
C14 C15 H15B . . 109.1 ?
H15A C15 H15B . . 107.8 ?
O8 C8 O7 . . 123.3(2) ?
O8 C8 C4 . . 126.8(2) ?
O7 C8 C4 . . 109.82(16) ?
N1 C13 C14 . . 115.96(15) ?
N1 C13 H13A . . 108.3 ?
C14 C13 H13A . . 108.3 ?
N1 C13 H13B . . 108.3 ?
C14 C13 H13B . . 108.3 ?
H13A C13 H13B . . 107.4 ?
C1 C2 C3 . . 113.54(18) ?
C1 C2 C6 . . 122.04(18) ?
C3 C2 C6 . . 123.53(17) ?
C26 C25 N1 . . 115.11(17) ?
C26 C25 H25A . . 108.5 ?
N1 C25 H25A . . 108.5 ?
C26 C25 H25B . . 108.5 ?
N1 C25 H25B . . 108.5 ?
H25A C25 H25B . . 107.5 ?
N1 C17 C18 . . 114.75(16) ?
N1 C17 H17A . . 108.6 ?
C18 C17 H17A . . 108.6 ?
N1 C17 H17B . . 108.6 ?
C18 C17 H17B . . 108.6 ?
H17A C17 H17B . . 107.6 ?
O2 C5 O1 . . 123.32(18) ?
O2 C5 C1 . . 126.14(17) ?
O1 C5 C1 . . 110.51(16) ?
O4 C6 O3 . . 122.71(19) ?
O4 C6 C2 . . 126.24(19) ?
O3 C6 C2 . . 110.94(17) ?
C15 C14 C13 . . 109.72(16) ?
C15 C14 H14A . . 109.7 ?
C13 C14 H14A . . 109.7 ?
C15 C14 H14B . . 109.7 ?
C13 C14 H14B . . 109.7 ?
H14A C14 H14B . . 108.2 ?
N1 C21 C22 . . 115.59(16) ?
N1 C21 H21A . . 108.4 ?
C22 C21 H21A . . 108.4 ?
N1 C21 H21B . . 108.4 ?
C22 C21 H21B . . 108.4 ?
H21A C21 H21B . . 107.4 ?
C4 C3 C2 . . 114.01(17) ?
C4 C3 C7 . . 124.83(18) ?
C2 C3 C7 . . 120.34(18) ?
C17 C18 C19 . . 110.3(2) ?
C17 C18 H18A . . 109.6 ?
C19 C18 H18A . . 109.6 ?
C17 C18 H18B . . 109.6 ?
C19 C18 H18B . . 109.6 ?
H18A C18 H18B . . 108.1 ?
C15 C16 H16A . . 109.5 ?
C15 C16 H16B . . 109.5 ?
H16A C16 H16B . . 109.5 ?
C15 C16 H16C . . 109.5 ?
H16A C16 H16C . . 109.5 ?
H16B C16 H16C . . 109.5 ?
C23 C22 C21 . . 109.43(17) ?
C23 C22 H22A . . 109.8 ?
C21 C22 H22A . . 109.8 ?
C23 C22 H22B . . 109.8 ?
C21 C22 H22B . . 109.8 ?
H22A C22 H22B . . 108.2 ?
C27 C28 H28A . . 109.5 ?
C27 C28 H28B . . 109.5 ?
H28A C28 H28B . . 109.5 ?
C27 C28 H28C . . 109.5 ?
H28A C28 H28C . . 109.5 ?
H28B C28 H28C . . 109.5 ?
O6 C7 O5 . . 123.53(18) ?
O6 C7 C3 . . 124.0(2) ?
O5 C7 C3 . . 112.40(17) ?
O3 C10 H10A . . 109.5 ?
O3 C10 H10B . . 109.5 ?
H10A C10 H10B . . 109.5 ?
O3 C10 H10C . . 109.5 ?
H10A C10 H10C . . 109.5 ?
H10B C10 H10C . . 109.5 ?
C23 C24 H24A . . 109.5 ?
C23 C24 H24B . . 109.5 ?
H24A C24 H24B . . 109.5 ?
C23 C24 H24C . . 109.5 ?
H24A C24 H24C . . 109.5 ?
H24B C24 H24C . . 109.5 ?
C24 C23 C22 . . 113.49(19) ?
C24 C23 H23A . . 108.9 ?
C22 C23 H23A . . 108.9 ?
C24 C23 H23B . . 108.9 ?
C22 C23 H23B . . 108.9 ?
H23A C23 H23B . . 107.7 ?
C25 C26 C27 . . 111.89(19) ?
C25 C26 H26A . . 109.2 ?
C27 C26 H26A . . 109.2 ?
C25 C26 H26B . . 109.2 ?
C27 C26 H26B . . 109.2 ?
H26A C26 H26B . . 107.9 ?
O7 C12 H12A . . 109.5 ?
O7 C12 H12B . . 109.5 ?
H12A C12 H12B . . 109.5 ?
O7 C12 H12C . . 109.5 ?
H12A C12 H12C . . 109.5 ?
H12B C12 H12C . . 109.5 ?
C28 C27 C26 . . 112.6(2) ?
C28 C27 H27A . . 109.1 ?
C26 C27 H27A . . 109.1 ?
C28 C27 H27B . . 109.1 ?
C26 C27 H27B . . 109.1 ?
H27A C27 H27B . . 107.8 ?
O5 C11 H11A . . 109.5 ?
O5 C11 H11B . . 109.5 ?
H11A C11 H11B . . 109.5 ?
O5 C11 H11C . . 109.5 ?
H11A C11 H11C . . 109.5 ?
H11B C11 H11C . . 109.5 ?
O1 C9 H9A . . 109.5 ?
O1 C9 H9B . . 109.5 ?
H9A C9 H9B . . 109.5 ?
O1 C9 H9C . . 109.5 ?
H9A C9 H9C . . 109.5 ?
H9B C9 H9C . . 109.5 ?
C19 C20 H20A . . 109.5 ?
C19 C20 H20B . . 109.5 ?
H20A C20 H20B . . 109.5 ?
C19 C20 H20C . . 109.5 ?
H20A C20 H20C . . 109.5 ?
H20B C20 H20C . . 109.5 ?
C20 C19 C18 . . 113.5(2) ?
C20 C19 H19A . . 108.9 ?
C18 C19 H19A . . 108.9 ?
C20 C19 H19B . . 108.9 ?
C18 C19 H19B . . 108.9 ?
H19A C19 H19B . . 107.7 ?

loop_
_geom_bond_atom_site_label_1
_geom_bond_atom_site_label_2
_geom_bond_site_symmetry_2
_geom_bond_distance
_geom_bond_publ_flag
Pd1 Cl1 . 2.4070(5) y
Pd1 Cl1 2_666 2.4295(6) y
Pd1 C1 . 2.000(2) y
Pd1 C4 . 1.9950(18) y
Pd1 Pd1 2_666 3.5119(4) y
Pd1 N1 2_666 4.4650(15) ?
Pd1 N1 . 5.6764(16) ?
Pd1 N1 2_566 6.1776(16) ?
C4 C3 . 1.346(3) ?
C4 C8 . 1.481(3) ?
C1 C2 . 1.350(3) ?
C1 C5 . 1.484(3) ?
O4 C6 . 1.204(2) ?
O2 C5 . 1.205(2) ?
O7 C8 . 1.346(3) ?
O7 C12 . 1.434(3) ?
O6 C7 . 1.206(3) ?
O3 C6 . 1.345(2) ?
O3 C10 . 1.442(3) ?
O8 C8 . 1.200(2) ?
O5 C7 . 1.342(3) ?
O5 C11 . 1.452(3) ?
N1 C17 . 1.517(2) ?
N1 C13 . 1.518(2) ?
N1 C21 . 1.519(2) ?
N1 C25 . 1.522(2) ?
O1 C5 . 1.347(2) ?
O1 C9 . 1.440(3) ?
C15 C16 . 1.516(3) ?
C15 C14 . 1.523(3) ?
C15 H15A . 0.99 ?
C15 H15B . 0.99 ?
C13 C14 . 1.525(3) ?
C13 H13A . 0.99 ?
C13 H13B . 0.99 ?
C2 C3 . 1.473(3) ?
C2 C6 . 1.479(3) ?
C25 C26 . 1.521(3) ?
C25 H25A . 0.99 ?
C25 H25B . 0.99 ?
C17 C18 . 1.519(3) ?
C17 H17A . 0.99 ?
C17 H17B . 0.99 ?
C14 H14A . 0.99 ?
C14 H14B . 0.99 ?
C21 C22 . 1.525(3) ?
C21 H21A . 0.99 ?
C21 H21B . 0.99 ?
C3 C7 . 1.484(3) ?
C18 C19 . 1.531(3) ?
C18 H18A . 0.99 ?
C18 H18B . 0.99 ?
C16 H16A . 0.98 ?
C16 H16B . 0.98 ?
C16 H16C . 0.98 ?
C22 C23 . 1.518(3) ?
C22 H22A . 0.99 ?
C22 H22B . 0.99 ?
C28 C27 . 1.515(4) ?
C28 H28A . 0.98 ?
C28 H28B . 0.98 ?
C28 H28C . 0.98 ?
C10 H10A . 0.98 ?
C10 H10B . 0.98 ?
C10 H10C . 0.98 ?
C24 C23 . 1.513(3) ?
C24 H24A . 0.98 ?
C24 H24B . 0.98 ?
C24 H24C . 0.98 ?
C23 H23A . 0.99 ?
C23 H23B . 0.99 ?
C26 C27 . 1.530(3) ?
C26 H26A . 0.99 ?
C26 H26B . 0.99 ?
C12 H12A . 0.98 ?
C12 H12B . 0.98 ?
C12 H12C . 0.98 ?
C27 H27A . 0.99 ?
C27 H27B . 0.99 ?
C11 H11A . 0.98 ?
C11 H11B . 0.98 ?
C11 H11C . 0.98 ?
C9 H9A . 0.98 ?
C9 H9B . 0.98 ?
C9 H9C . 0.98 ?
C20 C19 . 1.516(4) ?
C20 H20A . 0.98 ?
C20 H20B . 0.98 ?
C20 H20C . 0.98 ?
C19 H19A . 0.99 ?
C19 H19B . 0.99 ?

loop_
_geom_torsion_atom_site_label_1
_geom_torsion_atom_site_label_2
_geom_torsion_atom_site_label_3
_geom_torsion_atom_site_label_4
_geom_torsion_site_symmetry_1
_geom_torsion_site_symmetry_4
_geom_torsion
_geom_torsion_publ_flag
C1 Pd1 Cl1 Pd1 . 2_666 176.05(5) ?
Cl1 Pd1 Cl1 Pd1 2_666 2_666 0.02(10) ?
C1 Pd1 C4 C3 . . -0.88(14) ?
Cl1 Pd1 C4 C3 2_666 . 175.28(14) ?
C1 Pd1 C4 C8 . . 178.46(16) ?
Cl1 Pd1 C4 C8 2_666 . -5.38(15) ?
C4 Pd1 C1 C2 . . 4.14(14) ?
Cl1 Pd1 C1 C2 . . -174.02(14) ?
C4 Pd1 C1 C5 . . 174.24(16) ?
Cl1 Pd1 C1 C5 . . -3.93(15) ?
C12 O7 C8 O8 . . 4.9(3) ?
C12 O7 C8 C4 . . -171.59(19) ?
C3 C4 C8 O8 . . 86.0(3) ?
Pd1 C4 C8 O8 . . -93.3(2) y
C3 C4 C8 O7 . . -97.7(2) ?
Pd1 C1 C5 O2 . . -90.9(2) y
Pd1 C4 C8 O7 . . 83.06(17) ?
C17 N1 C13 C14 . . -47.0(2) ?
C21 N1 C13 C14 . . -168.32(16) ?
C25 N1 C13 C14 . . 71.0(2) ?
C5 C1 C2 C3 . . -176.29(16) ?
Pd1 C1 C2 C3 . . -6.4(2) ?
C5 C1 C2 C6 . . -6.7(3) ?
Pd1 C1 C2 C6 . . 163.18(14) ?
C17 N1 C25 C26 . . -171.60(18) ?
C13 N1 C25 C26 . . 68.0(2) ?
C21 N1 C25 C26 . . -50.3(2) ?
C13 N1 C17 C18 . . -61.2(2) ?
C21 N1 C17 C18 . . 57.8(2) ?
C25 N1 C17 C18 . . 179.07(17) ?
C9 O1 C5 O2 . . 4.0(3) ?
C9 O1 C5 C1 . . -173.9(2) ?
C2 C1 C5 O2 . . 78.5(3) ?
C2 C1 C5 O1 . . -103.6(2) ?
Pd1 C1 C5 O1 . . 86.92(18) ?
C10 O3 C6 O4 . . 6.4(3) ?
C10 O3 C6 C2 . . -177.33(19) ?
C1 C2 C6 O4 . . 42.2(3) y
C4 C3 C7 O6 . . -140.9(2) y
C3 C2 C6 O4 . . -149.3(2) ?
C1 C2 C6 O3 . . -133.95(19) ?
C3 C2 C6 O3 . . 34.6(2) ?
C16 C15 C14 C13 . . -167.83(18) ?
N1 C13 C14 C15 . . -160.52(16) ?
C17 N1 C21 C22 . . 62.8(2) ?
C13 N1 C21 C22 . . -176.00(17) ?
C25 N1 C21 C22 . . -56.0(2) ?
C8 C4 C3 C2 . . 178.52(17) ?
Pd1 C4 C3 C2 . . -2.2(2) ?
C8 C4 C3 C7 . . -11.9(3) ?
Pd1 C4 C3 C7 . . 167.37(15) ?
C1 C2 C3 C4 . . 5.6(2) ?
C6 C2 C3 C4 . . -163.82(18) ?
C1 C2 C3 C7 . . -164.52(17) ?
C6 C2 C3 C7 . . 26.1(3) ?
N1 C17 C18 C19 . . 165.76(18) ?
N1 C21 C22 C23 . . 179.16(18) ?
C11 O5 C7 O6 . . 4.2(3) ?
C11 O5 C7 C3 . . -173.27(19) ?
C2 C3 C7 O6 . . 28.0(3) ?
C4 C3 C7 O5 . . 36.5(3) ?
C2 C3 C7 O5 . . -154.55(17) ?
C21 C22 C23 C24 . . -176.9(2) ?
N1 C25 C26 C27 . . -147.8(2) ?
C25 C26 C27 C28 . . 72.6(3) ?
C17 C18 C19 C20 . . -76.7(3) ?
